data_7208135
loop_
_publ_author_name
'Chien, Ching-Ting'
'Lin, Chih-Chun'
'Watanabe, Motonori'
'Lin, Yan-Duo'
'Chao, Ting-Han'
'Chiang, Ta-chung'
'Huang, Xin-Hua'
'Wen, Yuh-Sheng'
'Tu, Chih-Hsin'
'Sun, Chia-Hsing'
'Chow, Tahsin J.'

_publ_section_title
;
 Tetracene-based field-effect transistors using solution processes
;
_journal_issue 26
_journal_name_full 'Journal of Materials Chemistry'
_journal_page_first 13070
_journal_paper_doi 10.1039/c2jm31134h
_journal_volume 22
_journal_year 2012
_chemical_formula_moiety 'C22 H18'
_chemical_formula_sum 'C22 H18'
_chemical_formula_weight 282.36
_chemical_name_systematic
;
?
;
_space_group_IT_number 15
_symmetry_cell_setting monoclinic
_symmetry_space_group_name_Hall '-C 2yc'
_symmetry_space_group_name_H-M 'C 1 2/c 1'
_atom_sites_solution_hydrogens geom
_atom_sites_solution_primary direct
_atom_sites_solution_secondary difmap
_cell_angle_alpha 90
_cell_angle_beta 118.815(4)
_cell_angle_gamma 90
_cell_formula_units_Z 8
_cell_length_a 14.9138(13)
_cell_length_b 15.2530(12)
_cell_length_c 15.1360(14)
_cell_measurement_reflns_used 3203
_cell_measurement_temperature 100.00(10)
_cell_measurement_theta_max 26.58
_cell_measurement_theta_min 2.98
_cell_volume 3016.8(5)
_computing_cell_refinement 'Bruker APEX2'
_computing_data_collection 'Bruker APEX2'
_computing_data_reduction 'Bruker SAINT'
_computing_molecular_graphics 'Ortep-3 for Windows (Farrugia, 1997)'
_computing_publication_material 'WinGX publication routines (Farrugia, 1999)'
_computing_structure_refinement 'SHELXL-97 (Sheldrick, 1997)'
_computing_structure_solution 'SHELXS-97 (Sheldrick, 1997)'
_diffrn_ambient_temperature 100.00(10)
_diffrn_measured_fraction_theta_full 1
_diffrn_measured_fraction_theta_max 1
_diffrn_measurement_device_type 'CCD area detector'
_diffrn_measurement_method 'phi and omega scans'
_diffrn_radiation_monochromator graphite
_diffrn_radiation_type MoK\a
_diffrn_radiation_wavelength 0.71073
_diffrn_reflns_av_R_equivalents 0.0462
_diffrn_reflns_av_unetI/netI 0.0549
_diffrn_reflns_limit_h_max 18
_diffrn_reflns_limit_h_min -17
_diffrn_reflns_limit_k_max 19
_diffrn_reflns_limit_k_min -12
_diffrn_reflns_limit_l_max 15
_diffrn_reflns_limit_l_min -18
_diffrn_reflns_number 12003
_diffrn_reflns_theta_full 25
_diffrn_reflns_theta_max 26.37
_diffrn_reflns_theta_min 2.05
_exptl_absorpt_coefficient_mu 0.07
_exptl_absorpt_correction_T_max 0.7454
_exptl_absorpt_correction_T_min 0.6749
_exptl_absorpt_correction_type multi-scan
_exptl_absorpt_process_details 'Bruker SADABS, 1996'
_exptl_crystal_colour colourless
_exptl_crystal_density_diffrn 1.243
_exptl_crystal_density_meas ?
_exptl_crystal_density_method 'not measured'
_exptl_crystal_description prism
_exptl_crystal_F_000 1200
_exptl_crystal_size_max 0.12
_exptl_crystal_size_mid 0.1
_exptl_crystal_size_min 0.1
_refine_diff_density_max 0.641
_refine_diff_density_min -0.399
_refine_diff_density_rms 0.058
_refine_ls_extinction_method none
_refine_ls_goodness_of_fit_ref 1.066
_refine_ls_hydrogen_treatment constr
_refine_ls_matrix_type full
_refine_ls_number_parameters 201
_refine_ls_number_reflns 3090
_refine_ls_number_restraints 0
_refine_ls_restrained_S_all 1.066
_refine_ls_R_factor_all 0.0839
_refine_ls_R_factor_gt 0.0609
_refine_ls_shift/su_max 0
_refine_ls_shift/su_mean 0
_refine_ls_structure_factor_coef Fsqd
_refine_ls_weighting_details 'calc w=1/[\s^2^(Fo^2^)+(0.0683P)^2^+4.5341P] where P=(Fo^2^+2Fc^2^)/3'
_refine_ls_weighting_scheme calc
_refine_ls_wR_factor_gt 0.1515
_refine_ls_wR_factor_ref 0.1648
_reflns_number_gt 2267
_reflns_number_total 3090
_reflns_threshold_expression >2sigma(I)
_cod_data_source_file c2jm31134h.txt
_cod_data_source_block i12161
_cod_depositor_comments
;
The following automatic conversions were performed:

'_symmetry_cell_setting' value 'Monoclinic' changed to 'monoclinic'
according to /home/saulius/struct/CIF-dictionaries/cif_core.dic
dictionary named 'cif_core.dic' version 2.4.1 from 2010-06-29.

Automatic conversion script
Id: cif_fix_values 1891 2012-01-12 08:04:46Z andrius 

The following automatic conversions were performed:

'_exptl_crystal_density_meas' value 'not measured' was changed to '?'
- the value is perceived as not measured.

Automatic conversion script
Id: cif_fix_values 3008 2015-01-20 13:52:24Z robertas 
;
_cod_original_sg_symbol_H-M C2/c
_cod_database_code 7208135

loop_
_symmetry_equiv_pos_as_xyz
'x, y, z'
'-x, y, -z+1/2'
'x+1/2, y+1/2, z'
'-x+1/2, y+1/2, -z+1/2'
'-x, -y, -z'
'x, -y, z-1/2'
'-x+1/2, -y+1/2, -z'
'x+1/2, -y+1/2, z-1/2'

loop_
_atom_site_label
_atom_site_type_symbol
_atom_site_fract_x
_atom_site_fract_y
_atom_site_fract_z
_atom_site_U_iso_or_equiv
_atom_site_adp_type
_atom_site_occupancy
_atom_site_symmetry_multiplicity
_atom_site_calc_flag
_atom_site_refinement_flags
C1 C 0.38361(17) -0.16075(14) 0.27442(18) 0.0247(5) Uani 1 1 d .
H1 H 0.4297 -0.2003 0.2717 0.03 Uiso 1 1 calc R
C2 C 0.36333(18) -0.16181(15) 0.35383(18) 0.0272(6) Uani 1 1 d .
H2 H 0.3954 -0.2029 0.4051 0.033 Uiso 1 1 calc R
C3 C 0.29424(19) -0.10116(16) 0.35833(18) 0.0291(6) Uani 1 1 d .
H3 H 0.2813 -0.1026 0.4126 0.035 Uiso 1 1 calc R
C4 C 0.24561(18) -0.03980(15) 0.28304(18) 0.0264(5) Uani 1 1 d .
H4 H 0.2003 0.0005 0.2859 0.032 Uiso 1 1 calc R
C4A C 0.26645(17) -0.03989(14) 0.20220(17) 0.0237(5) Uani 1 1 d .
C5 C 0.22388(16) 0.01630(14) 0.10770(17) 0.0211(5) Uani 1 1 d .
H5 H 0.1595 0.0474 0.0884 0.025 Uiso 1 1 calc R
C5A C 0.31315(16) 0.07000(14) 0.11346(16) 0.0181(5) Uani 1 1 d .
C6 C 0.33036(16) 0.15780(14) 0.11711(16) 0.0191(5) Uani 1 1 d .
H6 H 0.284 0.1972 0.1195 0.023 Uiso 1 1 calc R
C6A C 0.42070(16) 0.18854(14) 0.11721(16) 0.0195(5) Uani 1 1 d .
C7 C 0.44253(18) 0.27923(14) 0.11908(18) 0.0245(5) Uani 1 1 d .
H7 H 0.3967 0.3202 0.1197 0.029 Uiso 1 1 calc R
C8 C 0.53014(18) 0.30731(15) 0.11997(19) 0.0282(6) Uani 1 1 d .
H8 H 0.5435 0.3671 0.122 0.034 Uiso 1 1 calc R
C9 C 0.60010(17) 0.24694(15) 0.11785(18) 0.0257(5) Uani 1 1 d .
H9 H 0.6595 0.2667 0.1186 0.031 Uiso 1 1 calc R
C10 C 0.58079(16) 0.15873(14) 0.11467(17) 0.0216(5) Uani 1 1 d .
H10 H 0.6271 0.1191 0.1126 0.026 Uiso 1 1 calc R
C10A C 0.49135(15) 0.12703(13) 0.11447(15) 0.0176(5) Uani 1 1 d .
C11 C 0.47034(16) 0.03552(13) 0.11017(15) 0.0170(5) Uani 1 1 d .
H11 H 0.5156 -0.0052 0.1078 0.02 Uiso 1 1 calc R
C11A C 0.38304(16) 0.00878(13) 0.10950(15) 0.0163(5) Uani 1 1 d .
C12 C 0.33613(16) -0.08213(14) 0.10060(17) 0.0191(5) Uani 1 1 d .
H12 H 0.3624 -0.1295 0.0756 0.023 Uiso 1 1 calc R
C12A C 0.33361(17) -0.09915(15) 0.19780(17) 0.0232(5) Uani 1 1 d .
C13 C 0.22259(17) -0.05729(15) 0.03498(17) 0.0234(5) Uani 1 1 d .
C14 C 0.14757(18) -0.08882(15) -0.04995(18) 0.0255(5) Uani 1 1 d .
C15 C 0.04058(18) -0.05465(17) -0.0984(2) 0.0323(6) Uani 1 1 d .
H15A H 0.0364 -0.0071 -0.059 0.048 Uiso 1 1 calc R
H15B H -0.0051 -0.1007 -0.1022 0.048 Uiso 1 1 calc R
H15C H 0.0216 -0.0342 -0.1651 0.048 Uiso 1 1 calc R
C16 C 0.1629(2) -0.16398(16) -0.10464(19) 0.0302(6) Uani 1 1 d .
H16A H 0.2332 -0.1822 -0.0695 0.045 Uiso 1 1 calc R
H16B H 0.1456 -0.1461 -0.1718 0.045 Uiso 1 1 calc R
H16C H 0.1197 -0.2119 -0.1077 0.045 Uiso 1 1 calc R

loop_
_atom_site_aniso_label
_atom_site_aniso_U_11
_atom_site_aniso_U_22
_atom_site_aniso_U_33
_atom_site_aniso_U_23
_atom_site_aniso_U_13
_atom_site_aniso_U_12
C1 0.0241(12) 0.0225(11) 0.0239(13) -0.0046(9) 0.0086(10) -0.0054(9)
C2 0.0274(13) 0.0237(12) 0.0238(13) 0.0019(10) 0.0069(11) -0.0076(10)
C3 0.0344(14) 0.0352(13) 0.0222(13) -0.0083(10) 0.0172(11) -0.0165(11)
C4 0.0229(12) 0.0297(12) 0.0276(13) -0.0093(10) 0.0129(11) -0.0063(10)
C4A 0.0241(12) 0.0229(11) 0.0200(12) -0.0044(9) 0.0073(10) -0.0085(9)
C5 0.0181(11) 0.0206(11) 0.0269(13) 0.0009(9) 0.0127(10) 0.0019(9)
C5A 0.0163(11) 0.0224(11) 0.0153(11) 0.0007(9) 0.0074(9) 0.0023(8)
C6 0.0193(11) 0.0198(11) 0.0160(11) -0.0017(8) 0.0068(9) 0.0041(9)
C6A 0.0206(11) 0.0199(11) 0.0149(11) -0.0010(8) 0.0061(9) 0.0007(9)
C7 0.0257(12) 0.0182(11) 0.0274(13) 0.0003(9) 0.0111(11) 0.0008(9)
C8 0.0299(13) 0.0186(11) 0.0325(14) 0.0007(10) 0.0123(11) -0.0039(10)
C9 0.0208(12) 0.0247(12) 0.0304(14) 0.0019(10) 0.0114(11) -0.0038(9)
C10 0.0183(11) 0.0233(11) 0.0218(12) 0.0037(9) 0.0085(10) 0.0023(9)
C10A 0.0179(11) 0.0203(11) 0.0127(11) 0.0031(8) 0.0059(9) 0.0005(9)
C11 0.0169(11) 0.0189(10) 0.0144(11) 0.0032(8) 0.0069(9) 0.0055(8)
C11A 0.0191(11) 0.0159(10) 0.0121(10) 0.0020(8) 0.0060(9) 0.0010(8)
C12 0.0198(11) 0.0168(10) 0.0232(12) 0.0006(9) 0.0124(10) 0.0009(9)
C12A 0.0230(12) 0.0271(12) 0.0177(12) -0.0030(9) 0.0084(10) -0.0084(9)
C13 0.0263(12) 0.0276(12) 0.0151(11) 0.0035(9) 0.0089(10) -0.0074(10)
C14 0.0287(13) 0.0261(12) 0.0235(13) 0.0015(10) 0.0141(11) 0.0000(10)
C15 0.0244(13) 0.0368(14) 0.0305(14) 0.0012(11) 0.0091(11) 0.0032(11)
C16 0.0384(15) 0.0282(12) 0.0271(14) -0.0019(10) 0.0182(12) -0.0040(11)

loop_
_atom_type_symbol
_atom_type_description
_atom_type_scat_dispersion_real
_atom_type_scat_dispersion_imag
_atom_type_scat_source
C C 0.0033 0.0016 'International Tables Vol C Tables 4.2.6.8 and 6.1.1.4'
H H 0 0 'International Tables Vol C Tables 4.2.6.8 and 6.1.1.4'

loop_
_geom_angle_atom_site_label_1
_geom_angle_atom_site_label_2
_geom_angle_atom_site_label_3
_geom_angle
C2 C1 C12A 118.7(2)
C2 C1 H1 120.7
C12A C1 H1 120.7
C1 C2 C3 120.6(2)
C1 C2 H2 119.7
C3 C2 H2 119.7
C4 C3 C2 120.7(2)
C4 C3 H3 119.7
C2 C3 H3 119.7
C3 C4 C4A 118.1(2)
C3 C4 H4 120.9
C4A C4 H4 120.9
C12A C4A C4 121.1(2)
C12A C4A C5 108.00(19)
C4 C4A C5 130.9(2)
C4A C5 C5A 106.93(18)
C4A C5 C13 96.63(16)
C5A C5 C13 98.02(16)
C4A C5 H5 117.3
C5A C5 H5 117.3
C13 C5 H5 117.3
C6 C5A C11A 121.37(19)
C6 C5A C5 132.22(19)
C11A C5A C5 106.35(17)
C5A C6 C6A 118.93(19)
C5A C6 H6 120.5
C6A C6 H6 120.5
C7 C6A C6 121.9(2)
C7 C6A C10A 118.4(2)
C6 C6A C10A 119.64(19)
C8 C7 C6A 120.9(2)
C8 C7 H7 119.5
C6A C7 H7 119.5
C7 C8 C9 120.7(2)
C7 C8 H8 119.6
C9 C8 H8 119.6
C10 C9 C8 119.9(2)
C10 C9 H9 120.1
C8 C9 H9 120.1
C9 C10 C10A 121.1(2)
C9 C10 H10 119.5
C10A C10 H10 119.5
C10 C10A C11 121.34(19)
C10 C10A C6A 118.90(19)
C11 C10A C6A 119.75(18)
C11A C11 C10A 118.87(19)
C11A C11 H11 120.6
C10A C11 H11 120.6
C11 C11A C5A 121.42(19)
C11 C11A C12 131.94(19)
C5A C11A C12 106.59(17)
C12A C12 C11A 107.15(17)
C12A C12 C13 97.72(16)
C11A C12 C13 98.50(16)
C12A C12 H12 116.8
C11A C12 H12 116.8
C13 C12 H12 116.8
C4A C12A C1 120.8(2)
C4A C12A C12 107.13(19)
C1 C12A C12 132.1(2)
C14 C13 C12 133.5(2)
C14 C13 C5 131.5(2)
C12 C13 C5 94.92(17)
C13 C14 C15 123.6(2)
C13 C14 C16 122.3(2)
C15 C14 C16 114.1(2)
C14 C15 H15A 109.5
C14 C15 H15B 109.5
H15A C15 H15B 109.5
C14 C15 H15C 109.5
H15A C15 H15C 109.5
H15B C15 H15C 109.5
C14 C16 H16A 109.5
C14 C16 H16B 109.5
H16A C16 H16B 109.5
C14 C16 H16C 109.5
H16A C16 H16C 109.5
H16B C16 H16C 109.5

loop_
_geom_bond_atom_site_label_1
_geom_bond_atom_site_label_2
_geom_bond_distance
C1 C2 1.374(3)
C1 C12A 1.396(3)
C1 H1 0.93
C2 C3 1.411(3)
C2 H2 0.93
C3 C4 1.380(3)
C3 H3 0.93
C4 C4A 1.400(3)
C4 H4 0.93
C4A C12A 1.374(3)
C4A C5 1.519(3)
C5 C5A 1.529(3)
C5 C13 1.566(3)
C5 H5 0.98
C5A C6 1.360(3)
C5A C11A 1.422(3)
C6 C6A 1.426(3)
C6 H6 0.93
C6A C7 1.418(3)
C6A C10A 1.426(3)
C7 C8 1.369(3)
C7 H7 0.93
C8 C9 1.403(3)
C8 H8 0.93
C9 C10 1.372(3)
C9 H9 0.93
C10 C10A 1.417(3)
C10 H10 0.93
C10A C11 1.425(3)
C11 C11A 1.360(3)
C11 H11 0.93
C11A C12 1.529(3)
C12 C12A 1.512(3)
C12 C13 1.541(3)
C12 H12 0.98
C13 C14 1.323(3)
C14 C15 1.492(3)
C14 C16 1.495(3)
C15 H15A 0.96
C15 H15B 0.96
C15 H15C 0.96
C16 H16A 0.96
C16 H16B 0.96
C16 H16C 0.96

loop_
_geom_torsion_atom_site_label_1
_geom_torsion_atom_site_label_2
_geom_torsion_atom_site_label_3
_geom_torsion_atom_site_label_4
_geom_torsion
C12A C1 C2 C3 -0.7(3)
C1 C2 C3 C4 0.1(3)
C2 C3 C4 C4A 0.3(3)
C3 C4 C4A C12A -0.2(3)
C3 C4 C4A C5 178.0(2)
C12A C4A C5 C5A -66.0(2)
C4 C4A C5 C5A 115.6(2)
C12A C4A C5 C13 34.5(2)
C4 C4A C5 C13 -143.9(2)
C4A C5 C5A C6 -118.4(3)
C13 C5 C5A C6 142.1(2)
C4A C5 C5A C11A 64.5(2)
C13 C5 C5A C11A -35.0(2)
C11A C5A C6 C6A -0.2(3)
C5 C5A C6 C6A -176.9(2)
C5A C6 C6A C7 178.8(2)
C5A C6 C6A C10A -0.6(3)
C6 C6A C7 C8 179.5(2)
C10A C6A C7 C8 -1.1(3)
C6A C7 C8 C9 0.8(4)
C7 C8 C9 C10 0.1(4)
C8 C9 C10 C10A -0.6(3)
C9 C10 C10A C11 179.4(2)
C9 C10 C10A C6A 0.3(3)
C7 C6A C10A C10 0.6(3)
C6 C6A C10A C10 -180.0(2)
C7 C6A C10A C11 -178.5(2)
C6 C6A C10A C11 0.9(3)
C10 C10A C11 C11A -179.57(19)
C6A C10A C11 C11A -0.5(3)
C10A C11 C11A C5A -0.3(3)
C10A C11 C11A C12 176.8(2)
C6 C5A C11A C11 0.6(3)
C5 C5A C11A C11 178.12(19)
C6 C5A C11A C12 -177.1(2)
C5 C5A C11A C12 0.4(2)
C11 C11A C12 C12A 116.8(2)
C5A C11A C12 C12A -65.8(2)
C11 C11A C12 C13 -142.4(2)
C5A C11A C12 C13 35.0(2)
C4 C4A C12A C1 -0.4(3)
C5 C4A C12A C1 -178.97(19)
C4 C4A C12A C12 178.80(19)
C5 C4A C12A C12 0.3(2)
C2 C1 C12A C4A 0.9(3)
C2 C1 C12A C12 -178.1(2)
C11A C12 C12A C4A 65.8(2)
C13 C12 C12A C4A -35.6(2)
C11A C12 C12A C1 -115.1(3)
C13 C12 C12A C1 143.5(2)
C12A C12 C13 C14 -122.4(3)
C11A C12 C13 C14 128.9(3)
C12A C12 C13 C5 54.40(17)
C11A C12 C13 C5 -54.33(17)
C4A C5 C13 C14 123.2(3)
C5A C5 C13 C14 -128.6(3)
C4A C5 C13 C12 -53.70(17)
C5A C5 C13 C12 54.51(17)
C12 C13 C14 C15 177.9(2)
C5 C13 C14 C15 2.2(4)
C12 C13 C14 C16 -0.6(4)
C5 C13 C14 C16 -176.3(2)
